data_7233275
loop_
_publ_author_name
'Iman, Khushboo'
'Shahid, M.'
'Khan, M. Shahnawaz'
'Ahmad, Musheer'
'Sama, Farasha'

_publ_section_title
;
 Topology, magnetism and dye adsorption properties of metal organic
 frameworks (MOFs) synthesized from bench chemicals
;
_journal_issue 35
_journal_name_full CrystEngComm
_journal_page_first 5299
_journal_paper_doi 10.1039/C9CE01041F
_journal_volume 21
_journal_year 2019
_chemical_formula_moiety 'C24 H25 Cu2 N4 O6, N O3, 4(H2 O)'
_chemical_formula_sum 'C24 H33 Cu2 N5 O13'
_chemical_formula_weight 726.63
_space_group_crystal_system orthorhombic
_space_group_IT_number 61
_space_group_name_Hall '-P 2ac 2ab'
_space_group_name_H-M_alt 'P b c a'
_symmetry_space_group_name_Hall '-P 2ac 2ab'
_symmetry_space_group_name_H-M 'P b c a'
_atom_sites_solution_hydrogens mixed
_audit_creation_date 2019-05-31
_audit_creation_method
;
Olex2 1.3-dev
(compiled 2019.03.18 svn.r3573 for OlexSys, GUI svn.r5585)
;
_audit_update_record
;
2019-07-25 deposited with the CCDC.    2019-07-26 downloaded from the CCDC.
;
_cell_angle_alpha 90
_cell_angle_beta 90
_cell_angle_gamma 90
_cell_formula_units_Z 8
_cell_length_a 17.3785(5)
_cell_length_b 15.1256(4)
_cell_length_c 22.8088(6)
_cell_measurement_reflns_used 9242
_cell_measurement_temperature 100(2)
_cell_measurement_theta_max 25.50
_cell_measurement_theta_min 3.25
_cell_volume 5995.5(3)
_computing_cell_refinement 'SAINT V8.38A (?, 2016)'
_computing_data_reduction 'SAINT V8.38A (?, 2016)'
_computing_molecular_graphics 'Olex2 (Dolomanov et al., 2009)'
_computing_publication_material 'Olex2 (Dolomanov et al., 2009)'
_computing_structure_refinement 'ShelXL (Sheldrick, 2015)'
_computing_structure_solution 'olex2.solve (Bourhis et al., 2015)'
_diffrn_ambient_temperature 100(2)
_diffrn_measured_fraction_theta_full 0.998
_diffrn_measured_fraction_theta_max 0.998
_diffrn_measurement_device_type 'Bruker APEX-II CCD'
_diffrn_measurement_method '\f and \w scans'
_diffrn_radiation_type MoK\a
_diffrn_radiation_wavelength 0.71073
_diffrn_reflns_av_R_equivalents 0.0576
_diffrn_reflns_av_unetI/netI 0.0238
_diffrn_reflns_Laue_measured_fraction_full 0.998
_diffrn_reflns_Laue_measured_fraction_max 0.998
_diffrn_reflns_limit_h_max 23
_diffrn_reflns_limit_h_min -23
_diffrn_reflns_limit_k_max 20
_diffrn_reflns_limit_k_min -20
_diffrn_reflns_limit_l_max 30
_diffrn_reflns_limit_l_min -30
_diffrn_reflns_number 92953
_diffrn_reflns_point_group_measured_fraction_full 0.998
_diffrn_reflns_point_group_measured_fraction_max 0.998
_diffrn_reflns_theta_full 25.242
_diffrn_reflns_theta_max 28.317
_diffrn_reflns_theta_min 2.693
_exptl_absorpt_coefficient_mu 1.491
_exptl_absorpt_correction_T_max 0.7457
_exptl_absorpt_correction_T_min 0.6371
_exptl_absorpt_correction_type multi-scan
_exptl_absorpt_process_details
;
SADABS-2016/2 (Bruker,2016/2) was used for absorption correction.
wR2(int) was 0.1060 before and 0.0579 after correction.
The Ratio of minimum to maximum transmission is 0.8544.
The \l/2 correction factor is Not present.
;
_exptl_crystal_colour red
_exptl_crystal_colour_primary red
_exptl_crystal_density_diffrn 1.610
_exptl_crystal_description block
_exptl_crystal_F_000 2992
_exptl_crystal_size_max 0.38
_exptl_crystal_size_mid 0.26
_exptl_crystal_size_min 0.17
_refine_diff_density_max 1.523
_refine_diff_density_min -0.621
_refine_diff_density_rms 0.091
_refine_ls_extinction_method none
_refine_ls_goodness_of_fit_ref 1.116
_refine_ls_hydrogen_treatment mixed
_refine_ls_matrix_type full
_refine_ls_number_parameters 505
_refine_ls_number_reflns 7456
_refine_ls_number_restraints 46
_refine_ls_restrained_S_all 1.113
_refine_ls_R_factor_all 0.0572
_refine_ls_R_factor_gt 0.0373
_refine_ls_shift/su_max 0.001
_refine_ls_shift/su_mean 0.000
_refine_ls_structure_factor_coef Fsqd
_refine_ls_weighting_details 'w=1/[\s^2^(Fo^2^)+(0.0494P)^2^+7.8949P] where P=(Fo^2^+2Fc^2^)/3'
_refine_ls_weighting_scheme calc
_refine_ls_wR_factor_gt 0.0922
_refine_ls_wR_factor_ref 0.1117
_reflns_Friedel_coverage 0.000
_reflns_number_gt 5739
_reflns_number_total 7456
_reflns_threshold_expression 'I > 2\s(I)'
_cod_data_source_file c9ce01041f2.cif
_cod_data_source_block f1
_cod_depositor_comments 'Adding full bibliography for 7233275--7233276.cif.'
_cod_database_code 7233275
_shelx_shelxl_version_number 2018/3
_shelx_space_group_comment
;
The symmetry employed for this shelxl refinement is uniquely defined
by the following loop, which should always be used as a source of
symmetry information in preference to the above space-group names.
They are only intended as comments.
;
_shelx_estimated_absorpt_t_max 0.786
_shelx_estimated_absorpt_t_min 0.601
_olex2_refinement_description
;
1. Fixed Uiso
 At 1.2 times of:
  All C(H) groups
 At 1.5 times of:
  All C(H,H,H) groups, All O(H,H) groups
2. Restrained distances
 O6-H6A = O6-H6B
 0.87 with sigma of 0.02
 H6A-H6B
 1.38 with sigma of 0.04
 O7-N6 \\sim O7A-N6A
 with sigma of 0.02
 O8-N6 \\sim O8A-N6A
 with sigma of 0.02
 O9-N6 \\sim O9A-N6A
 with sigma of 0.02
 O7-O8 \\sim O7A-O8A
 with sigma of 0.04
 O7-O9 \\sim O7A-O9A
 with sigma of 0.04
 O8-O9 \\sim O8A-O9A
 with sigma of 0.04
 Cu1-H6A \\sim Cu1-H6B
 with sigma of 0.02
3. Rigid body (RIGU) restrains
 N6A, O7A, O8A, O9A
 with sigma for 1-2 distances of 0.01 and sigma for 1-3 distances of 0.01
 N6, O7, O8, O9
 with sigma for 1-2 distances of 0.01 and sigma for 1-3 distances of 0.01
4. Others
 Fixed Sof: O7(0.4) O8(0.4) O9(0.4) N6(0.4) O10B(0.4) H10A(0.4) H10B(0.4)
 O11B(0.4) H11A(0.4) H11B(0.4) O12(0.5) H12A(0.5) H12B(0.5) O14B(0.6) H14C(0.6)
 H14D(0.6) O15(0.5) H15A(0.5) H15B(0.5) N6A(0.6) O7A(0.6) O8A(0.6) O9A(0.6)
 O14A(0.4) H14A(0.4) H14B(0.4) O11A(0.6) H11C(0.6) H11D(0.6) O10A(0.6)
 H10C(0.6) H10D(0.6)
5.a Free rotating group:
 O10B(H10A,H10B), O11B(H11A,H11B), O12(H12A,H12B), O14B(H14C,H14D), O15(H15A,
 H15B), O14A(H14A,H14B), O11A(H11C,H11D), O10A(H10C,H10D)
5.b Aromatic/amide H refined with riding coordinates:
 C1(H1), C2(H2), C5(H5A), C25(H25), C7(H7), C8(H8), C9(H9), C10(H10), C11(H11),
  C12(H12), C15(H15), C16(H16), C17(H17), C18(H18), C19(H19), C20(H20)
5.c Idealised Me refined as rotating group:
 C22(H22A,H22B,H22C), C24(H24A,H24B,H24C)
;
_olex2_submission_special_instructions 'No special instructions were received'

loop_
_space_group_symop_operation_xyz
'x, y, z'
'-x+1/2, -y, z+1/2'
'-x, y+1/2, -z+1/2'
'x+1/2, -y+1/2, -z'
'-x, -y, -z'
'x-1/2, y, -z-1/2'
'x, -y-1/2, z-1/2'
'-x-1/2, y-1/2, z'

loop_
_atom_site_label
_atom_site_type_symbol
_atom_site_fract_x
_atom_site_fract_y
_atom_site_fract_z
_atom_site_U_iso_or_equiv
_atom_site_adp_type
_atom_site_occupancy
_atom_site_site_symmetry_order
_atom_site_calc_flag
_atom_site_refinement_flags_posn
_atom_site_refinement_flags_adp
_atom_site_refinement_flags_occupancy
_atom_site_disorder_assembly
_atom_site_disorder_group
Cu1 Cu 0.75113(2) 0.49625(2) 0.43578(2) 0.01335(8) Uani 1 1 d D . . . .
Cu2 Cu 0.69469(2) 0.71332(2) 0.43877(2) 0.01212(8) Uani 1 1 d . . . . .
O1 O 0.81157(9) 0.72341(11) 0.43815(7) 0.0172(3) Uani 1 1 d . . . . .
O2 O 0.84778(10) 0.58290(12) 0.43152(8) 0.0258(4) Uani 1 1 d . . . . .
O3 O 0.67135(9) 0.88373(11) 0.43786(7) 0.0182(3) Uani 1 1 d . . . . .
O4 O 0.58784(10) 0.77456(11) 0.44008(7) 0.0181(3) Uani 1 1 d . . . . .
O5 O 0.66950(10) 0.58951(12) 0.43510(7) 0.0191(3) Uani 1 1 d . . . . .
O6 O 0.66166(10) 0.39937(11) 0.43860(7) 0.0194(3) Uani 1 1 d D . . . .
H6A H 0.6693(15) 0.3428(11) 0.4373(13) 0.029 Uiso 1 1 d D U . . .
H6B H 0.6152(10) 0.4097(17) 0.4265(12) 0.029 Uiso 1 1 d D U . . .
N1 N 0.75323(11) 0.48921(14) 0.34124(9) 0.0179(4) Uani 1 1 d . . . . .
N2 N 0.74428(11) 0.50579(13) 0.03031(9) 0.0175(4) Uani 1 1 d . . . . .
N3 N 0.69894(11) 0.73099(13) 0.53370(8) 0.0164(4) Uani 1 1 d . . . . .
N4 N 0.69868(12) 0.76271(14) 0.84368(8) 0.0173(4) Uani 1 1 d . . . . .
C1 C 0.81599(14) 0.47261(18) 0.30922(10) 0.0221(5) Uani 1 1 d . . . . .
H1 H 0.862574 0.459044 0.329076 0.026 Uiso 1 1 calc R U . . .
C2 C 0.81647(14) 0.47420(18) 0.24859(10) 0.0221(5) Uani 1 1 d . . . . .
H2 H 0.862565 0.461811 0.227768 0.027 Uiso 1 1 calc R U . . .
C3 C 0.74897(13) 0.49406(15) 0.21807(10) 0.0156(4) Uani 1 1 d . . . . .
C4 C 0.74688(13) 0.49735(15) 0.15342(10) 0.0167(5) Uani 1 1 d . . . . .
C5 C 0.81323(14) 0.51228(18) 0.12100(10) 0.0212(5) Uani 1 1 d . . . . .
H5A H 0.861164 0.519852 0.140385 0.025 Uiso 1 1 calc R U . . .
C25 C 0.80954(14) 0.51615(19) 0.06029(10) 0.0212(5) Uani 1 1 d . . . . .
H25 H 0.855684 0.526679 0.039072 0.025 Uiso 1 1 calc R U . . .
C7 C 0.67997(16) 0.4914(2) 0.06128(11) 0.0280(6) Uani 1 1 d . . . . .
H7 H 0.632933 0.484145 0.040616 0.034 Uiso 1 1 calc R U . . .
C8 C 0.67863(15) 0.4867(2) 0.12193(11) 0.0289(6) Uani 1 1 d . . . . .
H8 H 0.631571 0.476200 0.141955 0.035 Uiso 1 1 calc R U . . .
C9 C 0.68340(14) 0.50998(17) 0.25166(10) 0.0208(5) Uani 1 1 d . . . . .
H9 H 0.635711 0.522387 0.233043 0.025 Uiso 1 1 calc R U . . .
C10 C 0.68801(15) 0.50764(17) 0.31235(10) 0.0215(5) Uani 1 1 d . . . . .
H10 H 0.642869 0.519638 0.334457 0.026 Uiso 1 1 calc R U . . .
C11 C 0.76137(15) 0.75803(18) 0.56344(10) 0.0210(5) Uani 1 1 d . . . . .
H11 H 0.806355 0.773241 0.542030 0.025 Uiso 1 1 calc R U . . .
C12 C 0.76292(14) 0.76467(17) 0.62389(10) 0.0205(5) Uani 1 1 d . . . . .
H12 H 0.808467 0.783513 0.643242 0.025 Uiso 1 1 calc R U . . .
C13 C 0.69739(13) 0.74362(16) 0.65639(10) 0.0161(4) Uani 1 1 d . . . . .
C14 C 0.69750(14) 0.74967(15) 0.72095(10) 0.0159(4) Uani 1 1 d . . . . .
C15 C 0.76445(14) 0.73567(18) 0.75299(10) 0.0205(5) Uani 1 1 d . . . . .
H15 H 0.811123 0.721451 0.733468 0.025 Uiso 1 1 calc R U . . .
C16 C 0.76271(14) 0.74257(17) 0.81337(10) 0.0203(5) Uani 1 1 d . . . . .
H16 H 0.809006 0.732595 0.834512 0.024 Uiso 1 1 calc R U . . .
C17 C 0.63409(14) 0.77591(17) 0.81281(10) 0.0202(5) Uani 1 1 d . . . . .
H17 H 0.588293 0.790155 0.833499 0.024 Uiso 1 1 calc R U . . .
C18 C 0.63071(14) 0.76982(16) 0.75205(10) 0.0204(5) Uani 1 1 d . . . . .
H18 H 0.583517 0.779268 0.731992 0.024 Uiso 1 1 calc R U . . .
C19 C 0.63236(14) 0.71618(16) 0.62517(10) 0.0193(5) Uani 1 1 d . . . . .
H19 H 0.586150 0.701529 0.645193 0.023 Uiso 1 1 calc R U . . .
C20 C 0.63634(14) 0.71068(16) 0.56455(9) 0.0181(4) Uani 1 1 d . . . . .
H20 H 0.591946 0.691354 0.543894 0.022 Uiso 1 1 calc R U . . .
C21 C 0.86171(14) 0.66374(16) 0.43271(9) 0.0183(4) Uani 1 1 d . . . . .
C22 C 0.94405(15) 0.69456(19) 0.42676(13) 0.0289(6) Uani 1 1 d . . . . .
H22A H 0.948456 0.734174 0.392930 0.043 Uiso 1 1 calc R U . . .
H22B H 0.977732 0.643308 0.421112 0.043 Uiso 1 1 calc R U . . .
H22C H 0.959352 0.726206 0.462399 0.043 Uiso 1 1 calc R U . . .
C23 C 0.60299(13) 0.85730(16) 0.43791(9) 0.0172(4) Uani 1 1 d . . . . .
C24 C 0.53570(15) 0.91937(18) 0.43479(11) 0.0259(5) Uani 1 1 d . . . . .
H24A H 0.554267 0.980542 0.435230 0.039 Uiso 1 1 calc R U . . .
H24B H 0.501949 0.909467 0.468582 0.039 Uiso 1 1 calc R U . . .
H24C H 0.506944 0.908608 0.398525 0.039 Uiso 1 1 calc R U . . .
O7 O 0.5409(9) 0.3422(7) 0.2973(7) 0.091(5) Uani 0.4 1 d D . P A 2
O8 O 0.4994(8) 0.4767(7) 0.2924(6) 0.049(3) Uani 0.4 1 d D . P A 2
O9 O 0.5185(7) 0.4056(11) 0.2100(5) 0.093(5) Uani 0.4 1 d D . P A 2
N6 N 0.5213(7) 0.4081(7) 0.2658(5) 0.040(3) Uani 0.4 1 d D . P A 2
O10B O 0.4433(6) 0.6494(6) 0.2970(5) 0.043(2) Uani 0.4 1 d G . P B 2
H10A H 0.435136 0.681796 0.266055 0.064 Uiso 0.4 1 d G U P B 2
H10B H 0.465403 0.600191 0.286671 0.064 Uiso 0.4 1 d G U P B 2
O11B O 0.4720(3) 0.6464(4) 0.4107(3) 0.0332(12) Uani 0.4 1 d G . P C 2
H11A H 0.510212 0.677476 0.424153 0.050 Uiso 0.4 1 d G U P C 2
H11B H 0.488802 0.595207 0.398952 0.050 Uiso 0.4 1 d G U P C 2
O12 O 0.5088(2) 0.5637(3) 0.47817(18) 0.0315(9) Uani 0.5 1 d G . P D 1
H12A H 0.483076 0.609973 0.466869 0.047 Uiso 0.5 1 d G U P D 1
H12B H 0.498683 0.559088 0.515404 0.047 Uiso 0.5 1 d G U P D 1
O14B O 0.5132(2) 0.4192(3) 0.4082(2) 0.0468(10) Uani 0.6 1 d G . P E 1
H14C H 0.512668 0.426250 0.370299 0.070 Uiso 0.6 1 d G U P E 1
H14D H 0.513899 0.472655 0.422187 0.070 Uiso 0.6 1 d G U P E 1
O15 O 0.4848(3) 0.5827(4) 0.2078(3) 0.0547(13) Uani 0.5 1 d G . P . .
H15A H 0.460653 0.578254 0.174560 0.082 Uiso 0.5 1 d G U P . .
H15B H 0.488958 0.528518 0.220241 0.082 Uiso 0.5 1 d G U P . .
N6A N 0.5287(4) 0.3689(5) 0.2588(3) 0.0370(15) Uani 0.6 1 d D . P F 1
O7A O 0.5453(4) 0.3025(4) 0.2885(3) 0.0482(14) Uani 0.6 1 d D . P F 1
O8A O 0.5014(5) 0.4398(6) 0.2820(3) 0.049(2) Uani 0.6 1 d D . P F 1
O9A O 0.5427(4) 0.3680(5) 0.2054(3) 0.0521(16) Uani 0.6 1 d D . P F 1
O14A O 0.5203(4) 0.4806(5) 0.4047(2) 0.0369(14) Uani 0.4 1 d G . P G 2
H14A H 0.504183 0.471516 0.369082 0.055 Uiso 0.4 1 d G U P G 2
H14B H 0.511310 0.536410 0.411066 0.055 Uiso 0.4 1 d G U P G 2
O11A O 0.4484(2) 0.7002(3) 0.42011(18) 0.0402(9) Uani 0.6 1 d G . P H 1
H11C H 0.489238 0.733051 0.423743 0.060 Uiso 0.6 1 d G U P H 1
H11D H 0.449306 0.682600 0.383800 0.060 Uiso 0.6 1 d G U P H 1
O10A O 0.4366(4) 0.6931(5) 0.2993(3) 0.0548(17) Uani 0.6 1 d G . P I 1
H10C H 0.457562 0.660622 0.272207 0.082 Uiso 0.6 1 d G U P I 1
H10D H 0.443998 0.747180 0.287571 0.082 Uiso 0.6 1 d G U P I 1
H5 H 0.625(3) 0.580(3) 0.4447(17) 0.063(13) Uiso 1 1 d . . . . .

loop_
_atom_site_aniso_label
_atom_site_aniso_U_11
_atom_site_aniso_U_22
_atom_site_aniso_U_33
_atom_site_aniso_U_23
_atom_site_aniso_U_13
_atom_site_aniso_U_12
Cu1 0.01713(15) 0.01401(15) 0.00891(14) -0.00028(9) 0.00029(10) 0.00034(9)
Cu2 0.01268(13) 0.01550(14) 0.00818(13) 0.00014(9) 0.00078(9) 0.00057(10)
O1 0.0169(8) 0.0197(8) 0.0148(8) -0.0005(6) 0.0006(6) 0.0009(6)
O2 0.0227(9) 0.0213(9) 0.0334(10) -0.0021(7) 0.0009(7) -0.0031(7)
O3 0.0179(8) 0.0218(8) 0.0151(7) -0.0001(6) 0.0009(6) -0.0026(7)
O4 0.0159(8) 0.0232(8) 0.0151(7) 0.0004(6) -0.0004(6) 0.0008(6)
O5 0.0198(8) 0.0183(8) 0.0192(8) -0.0008(6) 0.0030(7) 0.0024(7)
O6 0.0170(8) 0.0182(8) 0.0229(8) 0.0006(7) -0.0022(7) -0.0026(7)
N1 0.0208(10) 0.0217(10) 0.0113(8) 0.0002(7) 0.0004(7) 0.0016(8)
N2 0.0211(10) 0.0212(10) 0.0100(8) 0.0008(7) 0.0003(7) -0.0001(8)
N3 0.0189(10) 0.0202(10) 0.0100(8) -0.0003(7) 0.0004(7) 0.0009(8)
N4 0.0194(10) 0.0210(10) 0.0113(8) -0.0003(7) 0.0016(7) 0.0004(8)
C1 0.0201(12) 0.0303(13) 0.0159(11) 0.0052(10) 0.0001(9) 0.0028(10)
C2 0.0200(12) 0.0313(13) 0.0151(10) 0.0034(10) 0.0043(9) 0.0037(10)
C3 0.0179(11) 0.0137(11) 0.0151(10) 0.0013(8) 0.0014(8) 0.0008(8)
C4 0.0207(12) 0.0170(11) 0.0124(10) -0.0004(8) 0.0008(8) 0.0012(8)
C5 0.0185(11) 0.0326(13) 0.0125(10) 0.0011(9) 0.0000(9) 0.0012(10)
C25 0.0166(11) 0.0331(14) 0.0140(10) 0.0024(9) 0.0018(9) 0.0003(9)
C7 0.0216(13) 0.0467(17) 0.0156(11) 0.0015(11) -0.0018(10) -0.0073(11)
C8 0.0198(12) 0.0509(17) 0.0160(11) 0.0021(11) 0.0009(10) -0.0062(11)
C9 0.0181(11) 0.0300(13) 0.0142(10) -0.0017(9) -0.0007(9) 0.0030(9)
C10 0.0193(12) 0.0297(13) 0.0154(11) -0.0024(9) 0.0011(9) 0.0022(9)
C11 0.0204(12) 0.0284(13) 0.0141(11) -0.0002(9) 0.0031(9) -0.0057(10)
C12 0.0199(11) 0.0289(13) 0.0128(10) -0.0014(9) -0.0009(9) -0.0058(9)
C13 0.0170(11) 0.0188(11) 0.0127(10) -0.0021(8) -0.0003(8) 0.0009(8)
C14 0.0203(11) 0.0172(11) 0.0104(9) -0.0008(8) 0.0006(8) -0.0009(8)
C15 0.0172(11) 0.0317(13) 0.0127(10) -0.0027(9) 0.0025(9) -0.0004(9)
C16 0.0165(11) 0.0288(13) 0.0155(11) -0.0010(9) -0.0003(9) -0.0005(9)
C17 0.0167(11) 0.0287(13) 0.0152(10) -0.0005(9) 0.0022(9) 0.0028(9)
C18 0.0202(12) 0.0278(12) 0.0132(10) -0.0008(9) 0.0001(9) 0.0022(9)
C19 0.0174(11) 0.0262(12) 0.0142(10) 0.0000(9) 0.0010(9) -0.0005(9)
C20 0.0170(11) 0.0239(12) 0.0135(10) -0.0004(9) 0.0003(8) -0.0010(9)
C21 0.0186(11) 0.0225(12) 0.0138(10) 0.0021(9) -0.0021(8) -0.0005(9)
C22 0.0191(12) 0.0271(14) 0.0405(15) 0.0060(12) -0.0006(11) -0.0016(10)
C23 0.0178(10) 0.0226(12) 0.0111(9) -0.0009(8) 0.0010(8) 0.0023(9)
C24 0.0210(12) 0.0256(13) 0.0311(13) 0.0025(11) 0.0029(10) 0.0043(10)
O7 0.067(6) 0.056(7) 0.151(13) 0.040(8) 0.032(7) 0.003(6)
O8 0.031(4) 0.064(7) 0.052(5) -0.014(5) 0.000(3) 0.005(5)
O9 0.055(7) 0.186(17) 0.040(4) -0.027(7) 0.012(4) -0.050(8)
N6 0.038(7) 0.032(6) 0.049(6) -0.009(5) 0.003(4) -0.016(6)
O10B 0.040(4) 0.042(4) 0.045(4) 0.003(4) 0.004(3) -0.007(4)
O11B 0.028(3) 0.029(3) 0.042(3) 0.002(3) -0.004(2) -0.009(2)
O12 0.027(2) 0.035(2) 0.032(2) 0.0031(18) 0.0068(16) 0.0024(16)
O14B 0.029(2) 0.063(3) 0.048(2) -0.002(2) -0.0039(18) 0.001(2)
O15 0.048(3) 0.055(3) 0.061(3) 0.008(3) -0.006(3) -0.013(3)
N6A 0.023(2) 0.047(4) 0.041(3) 0.001(3) 0.001(2) -0.013(3)
O7A 0.031(2) 0.069(4) 0.045(3) 0.019(3) 0.0016(18) -0.005(3)
O8A 0.031(3) 0.077(7) 0.039(4) 0.001(4) -0.004(3) 0.016(4)
O9A 0.054(4) 0.068(4) 0.035(3) 0.013(3) 0.003(2) -0.014(3)
O14A 0.024(3) 0.054(4) 0.032(3) 0.021(3) 0.000(2) 0.000(3)
O11A 0.0242(19) 0.056(3) 0.040(2) 0.011(2) -0.0062(16) -0.0141(19)
O10A 0.029(2) 0.089(5) 0.047(3) 0.012(4) -0.006(2) 0.004(4)

loop_
_atom_type_symbol
_atom_type_description
_atom_type_scat_dispersion_real
_atom_type_scat_dispersion_imag
_atom_type_scat_source
C C 0.0033 0.0016 'International Tables Vol C Tables 4.2.6.8 and 6.1.1.4'
H H 0.0000 0.0000 'International Tables Vol C Tables 4.2.6.8 and 6.1.1.4'
Cu Cu 0.3201 1.2651 'International Tables Vol C Tables 4.2.6.8 and 6.1.1.4'
N N 0.0061 0.0033 'International Tables Vol C Tables 4.2.6.8 and 6.1.1.4'
O O 0.0106 0.0060 'International Tables Vol C Tables 4.2.6.8 and 6.1.1.4'

loop_
_geom_angle_atom_site_label_1
_geom_angle_atom_site_label_2
_geom_angle_atom_site_label_3
_geom_angle
_geom_angle_site_symmetry_1
_geom_angle_site_symmetry_3
O2 Cu1 O3 89.66(7) . 8_755
O2 Cu1 O6 174.60(7) . .
O2 Cu1 N1 88.37(7) . .
O2 Cu1 N2 91.44(7) . 2_665
O5 Cu1 O2 97.17(8) . .
O5 Cu1 O3 173.15(7) . 8_755
O5 Cu1 O6 88.15(7) . .
O5 Cu1 N1 92.24(7) . .
O5 Cu1 N2 92.52(7) . 2_665
O6 Cu1 O3 85.03(7) . 8_755
O6 Cu1 N1 90.49(7) . .
O6 Cu1 N2 89.25(7) . 2_665
N1 Cu1 O3 88.44(7) . 8_755
N2 Cu1 O3 86.79(7) 2_665 8_755
N2 Cu1 N1 175.23(8) 2_665 .
O1 Cu2 O4 149.19(7) . .
O1 Cu2 N3 87.93(7) . .
O1 Cu2 N4 87.10(7) . 7_575
O4 Cu2 N3 87.78(7) . .
O4 Cu2 N4 88.22(7) . 7_575
O5 Cu2 O1 107.42(7) . .
O5 Cu2 O4 103.38(7) . .
O5 Cu2 N3 99.78(7) . .
O5 Cu2 N4 97.17(7) . 7_575
N3 Cu2 N4 163.05(8) . 7_575
C21 O1 Cu2 129.51(16) . .
C21 O2 Cu1 139.00(17) . .
C23 O3 Cu1 146.94(16) . 8_765
C23 O4 Cu2 104.59(14) . .
Cu1 O5 H5 123(3) . .
Cu2 O5 Cu1 121.62(9) . .
Cu2 O5 H5 112(3) . .
Cu1 O6 H6A 124.4(18) . .
Cu1 O6 H6B 123.0(17) . .
H6A O6 H6B 108(3) . .
C1 N1 Cu1 124.66(16) . .
C1 N1 C10 117.4(2) . .
C10 N1 Cu1 117.80(15) . .
C25 N2 Cu1 118.85(15) . 2_664
C25 N2 C7 117.3(2) . .
C7 N2 Cu1 123.74(16) . 2_664
C11 N3 Cu2 124.44(15) . .
C20 N3 Cu2 117.92(15) . .
C20 N3 C11 117.6(2) . .
C16 N4 Cu2 124.76(16) . 7_576
C17 N4 Cu2 117.83(15) . 7_576
C17 N4 C16 117.2(2) . .
N1 C1 H1 118.4 . .
N1 C1 C2 123.2(2) . .
C2 C1 H1 118.4 . .
C1 C2 H2 120.1 . .
C1 C2 C3 119.8(2) . .
C3 C2 H2 120.1 . .
C2 C3 C4 121.7(2) . .
C9 C3 C2 116.7(2) . .
C9 C3 C4 121.5(2) . .
C5 C4 C3 121.1(2) . .
C5 C4 C8 116.8(2) . .
C8 C4 C3 122.1(2) . .
C4 C5 H5A 120.0 . .
C25 C5 C4 120.0(2) . .
C25 C5 H5A 120.0 . .
N2 C25 C5 123.1(2) . .
N2 C25 H25 118.5 . .
C5 C25 H25 118.5 . .
N2 C7 H7 118.4 . .
N2 C7 C8 123.3(2) . .
C8 C7 H7 118.4 . .
C4 C8 H8 120.2 . .
C7 C8 C4 119.6(2) . .
C7 C8 H8 120.2 . .
C3 C9 H9 120.1 . .
C10 C9 C3 119.8(2) . .
C10 C9 H9 120.1 . .
N1 C10 C9 123.0(2) . .
N1 C10 H10 118.5 . .
C9 C10 H10 118.5 . .
N3 C11 H11 118.6 . .
N3 C11 C12 122.8(2) . .
C12 C11 H11 118.6 . .
C11 C12 H12 120.1 . .
C11 C12 C13 119.8(2) . .
C13 C12 H12 120.1 . .
C12 C13 C14 121.0(2) . .
C12 C13 C19 117.2(2) . .
C19 C13 C14 121.8(2) . .
C15 C14 C13 121.1(2) . .
C15 C14 C18 117.6(2) . .
C18 C14 C13 121.4(2) . .
C14 C15 H15 120.2 . .
C16 C15 C14 119.6(2) . .
C16 C15 H15 120.2 . .
N4 C16 C15 123.2(2) . .
N4 C16 H16 118.4 . .
C15 C16 H16 118.4 . .
N4 C17 H17 118.3 . .
N4 C17 C18 123.3(2) . .
C18 C17 H17 118.3 . .
C14 C18 H18 120.4 . .
C17 C18 C14 119.1(2) . .
C17 C18 H18 120.4 . .
C13 C19 H19 120.5 . .
C20 C19 C13 119.0(2) . .
C20 C19 H19 120.5 . .
N3 C20 C19 123.6(2) . .
N3 C20 H20 118.2 . .
C19 C20 H20 118.2 . .
O1 C21 C22 116.3(2) . .
O2 C21 O1 124.7(2) . .
O2 C21 C22 119.0(2) . .
C21 C22 H22A 109.5 . .
C21 C22 H22B 109.5 . .
C21 C22 H22C 109.5 . .
H22A C22 H22B 109.5 . .
H22A C22 H22C 109.5 . .
H22B C22 H22C 109.5 . .
O3 C23 O4 120.5(2) . .
O3 C23 C24 122.6(2) . .
O4 C23 C24 116.9(2) . .
C23 C24 H24A 109.5 . .
C23 C24 H24B 109.5 . .
C23 C24 H24C 109.5 . .
H24A C24 H24B 109.5 . .
H24A C24 H24C 109.5 . .
H24B C24 H24C 109.5 . .
O8 N6 O7 116.8(13) . .
O8 N6 O9 119.6(14) . .
O9 N6 O7 123.4(14) . .
H10A O10B H10B 109.4 . .
H11A O11B H11B 109.5 . .
H12A O12 H12B 104.4 . .
H14C O14B H14D 104.5 . .
H15A O15 H15B 104.6 . .
O7A N6A O8A 122.3(7) . .
O9A N6A O7A 118.6(7) . .
O9A N6A O8A 119.1(7) . .
H14A O14A H14B 104.5 . .
H11C O11A H11D 104.5 . .
H10C O10A H10D 104.5 . .

loop_
_geom_bond_atom_site_label_1
_geom_bond_atom_site_label_2
_geom_bond_distance
_geom_bond_site_symmetry_2
Cu1 O2 2.1327(18) .
Cu1 O3 2.1711(17) 8_755
Cu1 O5 2.0007(18) .
Cu1 O6 2.1375(17) .
Cu1 N1 2.159(2) .
Cu1 N2 2.1579(19) 2_665
Cu2 O1 2.0370(17) .
Cu2 O4 2.0752(17) .
Cu2 O5 1.9250(18) .
Cu2 N3 2.1829(19) .
Cu2 N4 2.1999(19) 7_575
O1 C21 1.261(3) .
O2 C21 1.247(3) .
O3 C23 1.253(3) .
O4 C23 1.280(3) .
O5 H5 0.82(4) .
O6 H6A 0.866(16) .
O6 H6B 0.868(16) .
N1 C1 1.337(3) .
N1 C10 1.340(3) .
N2 C25 1.334(3) .
N2 C7 1.340(3) .
N3 C11 1.343(3) .
N3 C20 1.332(3) .
N4 C16 1.345(3) .
N4 C17 1.340(3) .
C1 H1 0.9500 .
C1 C2 1.383(3) .
C2 H2 0.9500 .
C2 C3 1.397(3) .
C3 C4 1.476(3) .
C3 C9 1.394(3) .
C4 C5 1.388(3) .
C4 C8 1.396(3) .
C5 H5A 0.9500 .
C5 C25 1.387(3) .
C25 H25 0.9500 .
C7 H7 0.9500 .
C7 C8 1.385(3) .
C8 H8 0.9500 .
C9 H9 0.9500 .
C9 C10 1.387(3) .
C10 H10 0.9500 .
C11 H11 0.9500 .
C11 C12 1.383(3) .
C12 H12 0.9500 .
C12 C13 1.396(3) .
C13 C14 1.475(3) .
C13 C19 1.399(3) .
C14 C15 1.390(3) .
C14 C18 1.394(3) .
C15 H15 0.9500 .
C15 C16 1.382(3) .
C16 H16 0.9500 .
C17 H17 0.9500 .
C17 C18 1.390(3) .
C18 H18 0.9500 .
C19 H19 0.9500 .
C19 C20 1.387(3) .
C20 H20 0.9500 .
C21 C22 1.511(4) .
C22 H22A 0.9800 .
C22 H22B 0.9800 .
C22 H22C 0.9800 .
C23 C24 1.501(3) .
C24 H24A 0.9800 .
C24 H24B 0.9800 .
C24 H24C 0.9800 .
O7 N6 1.277(12) .
O8 N6 1.261(12) .
O9 N6 1.274(11) .
O10B H10A 0.8711 .
O10B H10B 0.8706 .
O11B H11A 0.8695 .
O11B H11B 0.8703 .
O12 H12A 0.8701 .
O12 H12B 0.8703 .
O14B H14C 0.8712 .
O14B H14D 0.8698 .
O15 H15A 0.8700 .
O15 H15B 0.8695 .
N6A O7A 1.246(8) .
N6A O8A 1.286(8) .
N6A O9A 1.242(8) .
O14A H14A 0.8708 .
O14A H14B 0.8702 .
O11A H11C 0.8700 .
O11A H11D 0.8703 .
O10A H10C 0.8702 .
O10A H10D 0.8701 .

loop_
_geom_torsion_atom_site_label_1
_geom_torsion_atom_site_label_2
_geom_torsion_atom_site_label_3
_geom_torsion_atom_site_label_4
_geom_torsion
_geom_torsion_site_symmetry_1
Cu1 O2 C21 O1 0.6(4) .
Cu1 O2 C21 C22 -178.83(18) .
Cu1 O3 C23 O4 -179.67(16) 8_765
Cu1 O3 C23 C24 1.1(4) 8_765
Cu1 N1 C1 C2 -175.7(2) .
Cu1 N1 C10 C9 176.4(2) .
Cu1 N2 C25 C5 -175.4(2) 2_664
Cu1 N2 C7 C8 175.3(2) 2_664
Cu2 O1 C21 O2 -6.6(3) .
Cu2 O1 C21 C22 172.87(16) .
Cu2 O4 C23 O3 -2.7(2) .
Cu2 O4 C23 C24 176.64(16) .
Cu2 N3 C11 C12 -177.0(2) .
Cu2 N3 C20 C19 177.85(19) .
Cu2 N4 C16 C15 -174.03(19) 7_576
Cu2 N4 C17 C18 174.78(19) 7_576
N1 C1 C2 C3 0.1(4) .
N2 C7 C8 C4 0.2(5) .
N3 C11 C12 C13 -0.7(4) .
N4 C17 C18 C14 -0.5(4) .
C1 N1 C10 C9 0.0(4) .
C1 C2 C3 C4 179.4(2) .
C1 C2 C3 C9 -1.1(4) .
C2 C3 C4 C5 -23.2(4) .
C2 C3 C4 C8 157.5(3) .
C2 C3 C9 C10 1.5(4) .
C3 C4 C5 C25 -179.2(2) .
C3 C4 C8 C7 179.2(3) .
C3 C9 C10 N1 -1.0(4) .
C4 C3 C9 C10 -179.0(2) .
C4 C5 C25 N2 -0.2(4) .
C5 C4 C8 C7 -0.1(4) .
C25 N2 C7 C8 -0.3(4) .
C7 N2 C25 C5 0.3(4) .
C8 C4 C5 C25 0.1(4) .
C9 C3 C4 C5 157.3(2) .
C9 C3 C4 C8 -22.0(4) .
C10 N1 C1 C2 0.4(4) .
C11 N3 C20 C19 0.1(4) .
C11 C12 C13 C14 179.7(2) .
C11 C12 C13 C19 0.1(4) .
C12 C13 C14 C15 -30.1(4) .
C12 C13 C14 C18 149.7(2) .
C12 C13 C19 C20 0.5(4) .
C13 C14 C15 C16 179.5(2) .
C13 C14 C18 C17 -179.1(2) .
C13 C19 C20 N3 -0.7(4) .
C14 C13 C19 C20 -179.1(2) .
C14 C15 C16 N4 -0.2(4) .
C15 C14 C18 C17 0.7(4) .
C16 N4 C17 C18 0.0(4) .
C17 N4 C16 C15 0.4(4) .
C18 C14 C15 C16 -0.4(4) .
C19 C13 C14 C15 149.4(2) .
C19 C13 C14 C18 -30.8(4) .
C20 N3 C11 C12 0.5(4) .
